data_8104674
loop_
_publ_author_name
'Zou, Long-Sheng'
'Li, Zhong-Yan'
'Yuan, Lin'

_publ_section_title
;
 The crystal structure of
 (2-(4-chlorophenyl)-5-methyl-1,3-dioxan-5-yl)methanol, C12H15ClO3
;
_journal_issue 5
_journal_name_full 'Zeitschrift f\"ur Kristallographie - New Crystal Structures'
_journal_page_first 1091
_journal_page_last 1092
_journal_paper_doi 10.1515/ncrs-2021-0230
_journal_volume 236
_journal_year 2021
_chemical_formula_moiety 'C12 H15 Cl O3'
_chemical_formula_sum 'C12 H15 Cl O3'
_chemical_formula_weight 242.69
_chemical_name_systematic
;
(2-(4-chlorophenyl)-5-methyl-1,3-dioxan-5-yl)methanol 
;
_space_group_IT_number 19
_space_group_name_Hall 'P 2ac 2ab'
_space_group_name_H-M_alt 'P 21 21 21'
_symmetry_cell_setting orthorhombic
_symmetry_space_group_name_H-M 'P 21 21 21'
_atom_sites_solution_hydrogens geom
_atom_sites_solution_primary direct
_atom_sites_solution_secondary difmap
_cell_angle_alpha 90.00
_cell_angle_beta 90.00
_cell_angle_gamma 90.00
_cell_formula_units_Z 4
_cell_length_a 5.788(2)
_cell_length_b 11.079(4)
_cell_length_c 18.916(7)
_cell_measurement_reflns_used 4926
_cell_measurement_temperature 296(2)
_cell_measurement_theta_max 26.68
_cell_measurement_theta_min 2.83
_cell_volume 1213.0(8)
_computing_cell_refinement 'Bruker SMART [1]'
_computing_data_collection 'Bruker SMART [1]'
_computing_data_reduction 'Bruker SAINT [1]'
_computing_molecular_graphics 'Bruker SHELXTL [1]'
_computing_publication_material 'Bruker SHELXTL [1]'
_computing_structure_refinement 'SHELXL-2014/7 [3]'
_computing_structure_solution 'SHELXT  [2]'
_diffrn_ambient_temperature 296(2)
_diffrn_measured_fraction_theta_full 0.987
_diffrn_measured_fraction_theta_max 0.987
_diffrn_measurement_device_type 'CCD area detector'
_diffrn_measurement_method 'phi and omega scans'
_diffrn_radiation_monochromator graphite
_diffrn_radiation_source 'fine-focus sealed tube'
_diffrn_radiation_type MoK\a
_diffrn_radiation_wavelength 0.71073
_diffrn_reflns_av_R_equivalents 0.0413
_diffrn_reflns_av_sigmaI/netI 0.0313
_diffrn_reflns_limit_h_max 7
_diffrn_reflns_limit_h_min -7
_diffrn_reflns_limit_k_max 14
_diffrn_reflns_limit_k_min -14
_diffrn_reflns_limit_l_max 24
_diffrn_reflns_limit_l_min -24
_diffrn_reflns_number 13039
_diffrn_reflns_theta_full 27.60
_diffrn_reflns_theta_max 27.60
_diffrn_reflns_theta_min 2.13
_exptl_absorpt_coefficient_mu 0.304
_exptl_absorpt_correction_T_max 0.8983
_exptl_absorpt_correction_T_min 0.8752
_exptl_absorpt_correction_type multi-scan
_exptl_crystal_colour colorless
_exptl_crystal_density_diffrn 1.329
_exptl_crystal_density_method 'not measured'
_exptl_crystal_description block
_exptl_crystal_F_000 512
_exptl_crystal_size_max 0.45
_exptl_crystal_size_mid 0.40
_exptl_crystal_size_min 0.36
_refine_diff_density_max 0.583
_refine_diff_density_min -0.430
_refine_diff_density_rms 0.150
_refine_ls_abs_structure_details 'Flack H D (1983), Acta Cryst. A39, 876-881'
_refine_ls_abs_structure_Flack -0.11(13)
_refine_ls_extinction_coef .
_refine_ls_extinction_method none
_refine_ls_goodness_of_fit_ref 1.075
_refine_ls_hydrogen_treatment mixed
_refine_ls_matrix_type full
_refine_ls_number_parameters 147
_refine_ls_number_reflns 2765
_refine_ls_number_restraints 0
_refine_ls_restrained_S_all 1.075
_refine_ls_R_factor_all 0.0693
_refine_ls_R_factor_gt 0.0559
_refine_ls_shift/su_max 0.000
_refine_ls_shift/su_mean 0.000
_refine_ls_structure_factor_coef Fsqd
_refine_ls_weighting_details 'calc w=1/[\s^2^(Fo^2^)+(0.1242P)^2^+0.1966P] where P=(Fo^2^+2Fc^2^)/3'
_refine_ls_weighting_scheme calc
_refine_ls_wR_factor_gt 0.1720
_refine_ls_wR_factor_ref 0.1898
_reflns_number_gt 2291
_reflns_number_total 2765
_reflns_threshold_expression >2sigma(I)
_cod_data_source_file suppl_j_ncrs-2021-0230_suppl.cif
_cod_data_source_block 1
_cod_depositor_comments
;
The following automatic conversions were performed:

data item '_symmetry_cell_setting' value 'Orthorhombic' was changed
to 'orthorhombic' in accordance with the built-in table derived from
the CIF Core dictionary named 'cif_core.dic' version 2.4.5 last
updated on 2014-11-21.

Automatic conversion script
Id: cif_fix_values 8738 2021-04-28 16:35:53Z antanas 
;
_cod_original_sg_symbol_H-M P2(1)2(1)2(1)
_cod_database_code 8104674

loop_
_symmetry_equiv_pos_as_xyz
'x, y, z'
'-x+1/2, -y, z+1/2'
'-x, y+1/2, -z+1/2'
'x+1/2, -y+1/2, -z'

loop_
_atom_site_label
_atom_site_type_symbol
_atom_site_fract_x
_atom_site_fract_y
_atom_site_fract_z
_atom_site_U_iso_or_equiv
_atom_site_adp_type
_atom_site_occupancy
_atom_site_symmetry_multiplicity
_atom_site_calc_flag
_atom_site_refinement_flags
_atom_site_disorder_assembly
_atom_site_disorder_group
C1 C 0.5084(5) 0.8226(2) 0.90060(13) 0.0415(6) Uani 1 1 d . . .
H1 H 0.4109 0.8460 0.9407 0.050 Uiso 1 1 calc R . .
C2 C 0.6044(5) 0.6979(2) 0.91251(13) 0.0399(6) Uani 1 1 d . . .
C3 C 0.8148(5) 0.6631(3) 0.88498(16) 0.0481(7) Uani 1 1 d . . .
H3 H 0.9044 0.7188 0.8604 0.058 Uiso 1 1 calc R . .
C4 C 0.8942(6) 0.5456(3) 0.89356(17) 0.0495(7) Uani 1 1 d . . .
H4 H 1.0343 0.5218 0.8739 0.059 Uiso 1 1 calc R . .
C5 C 0.7624(6) 0.4651(2) 0.93150(15) 0.0480(7) Uani 1 1 d . . .
C6 C 0.5547(7) 0.4976(3) 0.95972(16) 0.0548(8) Uani 1 1 d . . .
H6 H 0.4662 0.4419 0.9846 0.066 Uiso 1 1 calc R . .
C7 C 0.4779(6) 0.6153(3) 0.95061(15) 0.0487(7) Uani 1 1 d . . .
H7 H 0.3383 0.6388 0.9707 0.058 Uiso 1 1 calc R . .
C8 C 0.4492(5) 1.0337(3) 0.81919(15) 0.0434(6) Uani 1 1 d . . .
C9 C 0.6063(7) 1.0251(3) 0.88326(15) 0.0506(7) Uani 1 1 d . . .
H9A H 0.7357 1.0798 0.8772 0.061 Uiso 1 1 calc R . .
H9B H 0.5216 1.0501 0.9250 0.061 Uiso 1 1 calc R . .
C10 C 0.2685(6) 0.9340(3) 0.8254(2) 0.0575(8) Uani 1 1 d . . .
H10A H 0.1637 0.9528 0.8638 0.069 Uiso 1 1 calc R . .
H10B H 0.1791 0.9304 0.7820 0.069 Uiso 1 1 calc R . .
C11 C 0.5880(6) 1.0152(3) 0.75207(16) 0.0533(7) Uani 1 1 d . . .
H11A H 0.6597 0.9361 0.7535 0.064 Uiso 1 1 calc R . .
H11B H 0.4839 1.0168 0.7119 0.064 Uiso 1 1 calc R . .
C12 C 0.3282(7) 1.1572(3) 0.8195(2) 0.0667(9) Uani 1 1 d . . .
H12A H 0.2507 1.1687 0.8638 0.100 Uiso 1 1 calc R . .
H12B H 0.2174 1.1603 0.7817 0.100 Uiso 1 1 calc R . .
H12C H 0.4409 1.2199 0.8130 0.100 Uiso 1 1 calc R . .
Cl1 Cl 0.8634(2) 0.31890(7) 0.94291(6) 0.0785(4) Uani 1 1 d . . .
O1 O 0.3740(4) 0.81831(18) 0.83805(11) 0.0490(5) Uani 1 1 d . . .
O2 O 0.6920(4) 0.90435(17) 0.89350(10) 0.0465(5) Uani 1 1 d . . .
O3 O 0.7614(5) 1.1034(3) 0.74217(16) 0.0745(8) Uani 1 1 d . . .
H3A H 0.7036 1.1645 0.7253 0.112 Uiso 1 1 calc R . .

loop_
_atom_site_aniso_label
_atom_site_aniso_U_11
_atom_site_aniso_U_22
_atom_site_aniso_U_33
_atom_site_aniso_U_23
_atom_site_aniso_U_13
_atom_site_aniso_U_12
Cl1 0.0991(8) 0.0445(4) 0.0919(7) 0.0020(4) -0.0067(6) 0.0112(5)
O1 0.0402(10) 0.0468(10) 0.0599(13) 0.0031(9) -0.0138(9) -0.0025(9)
O2 0.0489(12) 0.0417(9) 0.0488(11) 0.0032(8) -0.0151(9) -0.0051(9)
C5 0.0580(18) 0.0419(13) 0.0440(14) -0.0021(11) -0.0070(13) 0.0019(13)
C2 0.0413(14) 0.0464(14) 0.0319(12) -0.0002(10) -0.0014(10) -0.0009(11)
C9 0.066(2) 0.0411(13) 0.0452(15) -0.0036(11) -0.0057(14) -0.0001(13)
C4 0.0415(15) 0.0530(15) 0.0541(16) -0.0027(13) 0.0037(13) 0.0027(13)
C8 0.0379(13) 0.0480(15) 0.0443(14) 0.0021(11) 0.0000(12) 0.0054(12)
C1 0.0445(14) 0.0450(13) 0.0349(12) -0.0001(11) 0.0038(11) -0.0018(12)
C7 0.0453(16) 0.0553(15) 0.0457(14) 0.0039(12) 0.0123(13) -0.0022(13)
C11 0.0598(19) 0.0575(16) 0.0425(14) 0.0049(13) 0.0037(14) 0.0071(15)
C3 0.0433(15) 0.0469(14) 0.0540(16) 0.0042(12) 0.0098(13) -0.0054(12)
C10 0.0383(15) 0.0557(17) 0.079(2) 0.0101(16) -0.0045(16) 0.0031(14)
C6 0.064(2) 0.0467(16) 0.0540(16) 0.0109(13) 0.0076(15) -0.0106(14)
C12 0.064(2) 0.0576(19) 0.078(2) 0.0037(16) 0.006(2) 0.0207(17)
O3 0.0573(15) 0.0847(18) 0.0816(17) 0.0274(14) 0.0173(14) 0.0077(14)

loop_
_atom_type_symbol
_atom_type_description
_atom_type_scat_dispersion_real
_atom_type_scat_dispersion_imag
_atom_type_scat_source
C C 0.0033 0.0016 'International Tables Vol C Tables 4.2.6.8 and 6.1.1.4'
H H 0.0000 0.0000 'International Tables Vol C Tables 4.2.6.8 and 6.1.1.4'
O O 0.0106 0.0060 'International Tables Vol C Tables 4.2.6.8 and 6.1.1.4'
Cl Cl 0.1484 0.1585 'International Tables Vol C Tables 4.2.6.8 and 6.1.1.4'

loop_
_geom_angle_atom_site_label_1
_geom_angle_atom_site_label_2
_geom_angle_atom_site_label_3
_geom_angle
_geom_angle_site_symmetry_1
_geom_angle_site_symmetry_3
C1 O1 C10 110.0(2) . .
C1 O2 C9 110.6(2) . .
C6 C5 C4 121.5(3) . .
C6 C5 Cl1 119.6(2) . .
C4 C5 Cl1 118.9(3) . .
C7 C2 C3 118.8(3) . .
C7 C2 C1 119.5(3) . .
C3 C2 C1 121.7(3) . .
O2 C9 C8 111.8(2) . .
O2 C9 H9A 109.2 . .
C8 C9 H9A 109.2 . .
O2 C9 H9B 109.2 . .
C8 C9 H9B 109.2 . .
H9A C9 H9B 107.9 . .
C5 C4 C3 119.0(3) . .
C5 C4 H4 120.5 . .
C3 C4 H4 120.5 . .
C11 C8 C9 110.0(3) . .
C11 C8 C10 109.2(3) . .
C9 C8 C10 107.7(3) . .
C11 C8 C12 111.4(3) . .
C9 C8 C12 109.0(3) . .
C10 C8 C12 109.4(3) . .
O2 C1 O1 111.0(2) . .
O2 C1 C2 109.1(2) . .
O1 C1 C2 107.3(2) . .
O2 C1 H1 109.8 . .
O1 C1 H1 109.8 . .
C2 C1 H1 109.8 . .
C2 C7 C6 121.3(3) . .
C2 C7 H7 119.4 . .
C6 C7 H7 119.4 . .
O3 C11 C8 113.2(3) . .
O3 C11 H11A 108.9 . .
C8 C11 H11A 108.9 . .
O3 C11 H11B 108.9 . .
C8 C11 H11B 108.9 . .
H11A C11 H11B 107.8 . .
C2 C3 C4 120.6(3) . .
C2 C3 H3 119.7 . .
C4 C3 H3 119.7 . .
O1 C10 C8 111.5(2) . .
O1 C10 H10A 109.3 . .
C8 C10 H10A 109.3 . .
O1 C10 H10B 109.3 . .
C8 C10 H10B 109.3 . .
H10A C10 H10B 108.0 . .
C5 C6 C7 118.8(3) . .
C5 C6 H6 120.6 . .
C7 C6 H6 120.6 . .
C8 C12 H12A 109.5 . .
C8 C12 H12B 109.5 . .
H12A C12 H12B 109.5 . .
C8 C12 H12C 109.5 . .
H12A C12 H12C 109.5 . .
H12B C12 H12C 109.5 . .
C11 O3 H3A 109.5 . .

loop_
_geom_bond_atom_site_label_1
_geom_bond_atom_site_label_2
_geom_bond_distance
_geom_bond_site_symmetry_2
Cl1 C5 1.736(3) .
O1 C1 1.417(3) .
O1 C10 1.440(4) .
O2 C1 1.403(3) .
O2 C9 1.440(3) .
C5 C6 1.364(5) .
C5 C4 1.375(4) .
C2 C7 1.376(4) .
C2 C3 1.379(4) .
C2 C1 1.506(4) .
C9 C8 1.518(4) .
C9 H9A 0.9700 .
C9 H9B 0.9700 .
C4 C3 1.390(4) .
C4 H4 0.9300 .
C8 C11 1.516(4) .
C8 C10 1.526(4) .
C8 C12 1.537(4) .
C1 H1 0.9800 .
C7 C6 1.389(4) .
C7 H7 0.9300 .
C11 O3 1.413(4) .
C11 H11A 0.9700 .
C11 H11B 0.9700 .
C3 H3 0.9300 .
C10 H10A 0.9700 .
C10 H10B 0.9700 .
C6 H6 0.9300 .
C12 H12A 0.9600 .
C12 H12B 0.9600 .
C12 H12C 0.9600 .
O3 H3A 0.8200 .

loop_
_geom_hbond_atom_site_label_D
_geom_hbond_atom_site_label_H
_geom_hbond_atom_site_label_A
_geom_hbond_distance_DH
_geom_hbond_distance_HA
_geom_hbond_distance_DA
_geom_hbond_angle_DHA
_geom_hbond_site_symmetry_A
O3 H3A O1 0.82 2.13 2.930(3) 164.9 3_656

loop_
_geom_torsion_atom_site_label_1
_geom_torsion_atom_site_label_2
_geom_torsion_atom_site_label_3
_geom_torsion_atom_site_label_4
_geom_torsion
_geom_torsion_site_symmetry_1
_geom_torsion_site_symmetry_2
_geom_torsion_site_symmetry_3
_geom_torsion_site_symmetry_4
C1 O2 C9 C8 -57.4(3) . . . .
C6 C5 C4 C3 1.1(5) . . . .
Cl1 C5 C4 C3 -179.3(2) . . . .
O2 C9 C8 C11 -68.3(3) . . . .
O2 C9 C8 C10 50.7(3) . . . .
O2 C9 C8 C12 169.3(3) . . . .
C9 O2 C1 O1 63.1(3) . . . .
C9 O2 C1 C2 -179.0(2) . . . .
C10 O1 C1 O2 -63.5(3) . . . .
C10 O1 C1 C2 177.5(2) . . . .
C7 C2 C1 O2 151.3(2) . . . .
C3 C2 C1 O2 -30.0(3) . . . .
C7 C2 C1 O1 -88.4(3) . . . .
C3 C2 C1 O1 90.3(3) . . . .
C3 C2 C7 C6 -2.1(5) . . . .
C1 C2 C7 C6 176.7(3) . . . .
C9 C8 C11 O3 -61.6(3) . . . .
C10 C8 C11 O3 -179.6(3) . . . .
C12 C8 C11 O3 59.5(4) . . . .
C7 C2 C3 C4 2.1(4) . . . .
C1 C2 C3 C4 -176.6(3) . . . .
C5 C4 C3 C2 -1.6(5) . . . .
C1 O1 C10 C8 58.1(4) . . . .
C11 C8 C10 O1 68.2(4) . . . .
C9 C8 C10 O1 -51.3(4) . . . .
C12 C8 C10 O1 -169.7(3) . . . .
C4 C5 C6 C7 -1.1(5) . . . .
Cl1 C5 C6 C7 179.4(2) . . . .
C2 C7 C6 C5 1.6(5) . . . .
